data_4128405
loop_
_publ_author_name
'Vaddypally, Shivaiah'
'Tomlinson, Warren'
'O'Sullivan, Owen T'
'Ding, Ran'
'Van Vliet, Megan M.'
'Wayland, Bradford B.'
'Hooper, Joseph P.'
'Zdilla, Michael J.'

_publ_section_title
;
 Activation of C-H, N-H, and O-H Bonds via Proton-Coupled Electron
 Transfer to a Mn(III) Complex of Redox-Noninnocent
 Octaazacyclotetradecadiene, a Catenated-Nitrogen Macrocyclic Ligand.
;
_journal_issue 14
_journal_name_full 'Journal of the American Chemical Society'
_journal_page_first 5699
_journal_page_last 5709
_journal_paper_doi 10.1021/jacs.8b10250
_journal_volume 141
_journal_year 2019
_chemical_formula_moiety 'C12 H30 Mn N9 Si2'
_chemical_formula_sum 'C12 H30 Mn N9 Si2'
_chemical_formula_weight 411.57
_chemical_melting_point ?
_space_group_crystal_system triclinic
_space_group_IT_number 2
_space_group_name_Hall '-P 1'
_space_group_name_H-M_alt 'P -1'
_atom_sites_solution_hydrogens geom
_atom_sites_solution_primary dual
_atom_sites_solution_secondary difmap
_audit_creation_date 2017-06-09
_audit_creation_method
;
Olex2 1.2
(compiled 2016.09.09 svn.r3337 for OlexSys, GUI svn.r5227)
;
_cell_angle_alpha 73.318(3)
_cell_angle_beta 81.288(3)
_cell_angle_gamma 89.959(3)
_cell_formula_units_Z 4
_cell_length_a 8.3841(11)
_cell_length_b 15.402(2)
_cell_length_c 17.081(2)
_cell_measurement_reflns_used 4481
_cell_measurement_temperature 100(2)
_cell_measurement_theta_max 27.96
_cell_measurement_theta_min 2.68
_cell_volume 2086.4(5)
_computing_cell_refinement 'SAINT v8.34A (Bruker, 2013)'
_computing_data_collection 'COSMO (Bruker,AXS)'
_computing_data_reduction 'SAINT v8.34A (Bruker, 2013)'
_computing_molecular_graphics 'Olex2 (Dolomanov et al., 2009)'
_computing_publication_material 'Olex2 (Dolomanov et al., 2009)'
_computing_structure_refinement 'XL (Sheldrick, 2008)'
_computing_structure_solution 'XS (Sheldrick, 2008)'
_diffrn_ambient_temperature 100.04
_diffrn_measured_fraction_theta_full 0.970
_diffrn_measured_fraction_theta_max 0.956
_diffrn_measurement_device_type 'Bruker APEX-II CCD'
_diffrn_measurement_method '\f and \w scans'
_diffrn_radiation_type MoK\a
_diffrn_radiation_wavelength 0.71073
_diffrn_reflns_av_R_equivalents 0.0308
_diffrn_reflns_av_unetI/netI 0.0574
_diffrn_reflns_Laue_measured_fraction_full 0.970
_diffrn_reflns_Laue_measured_fraction_max 0.956
_diffrn_reflns_limit_h_max 10
_diffrn_reflns_limit_h_min -11
_diffrn_reflns_limit_k_max 19
_diffrn_reflns_limit_k_min -20
_diffrn_reflns_limit_l_max 22
_diffrn_reflns_limit_l_min -20
_diffrn_reflns_number 18290
_diffrn_reflns_point_group_measured_fraction_full 0.970
_diffrn_reflns_point_group_measured_fraction_max 0.956
_diffrn_reflns_theta_full 26.000
_diffrn_reflns_theta_max 28.118
_diffrn_reflns_theta_min 1.382
_diffrn_standards_number 0
_exptl_absorpt_coefficient_mu 0.762
_exptl_absorpt_correction_T_max 0.7456
_exptl_absorpt_correction_T_min 0.6826
_exptl_absorpt_correction_type multi-scan
_exptl_absorpt_process_details
;
SADABS-2014/5 (Bruker,2014/5) was used for absorption correction.
wR2(int) was 0.0403 before and 0.0348 after correction.
The Ratio of minimum to maximum transmission is 0.9155.
The \l/2 correction factor is 0.00150.
;
_exptl_crystal_colour orange
_exptl_crystal_colour_primary orange
_exptl_crystal_density_diffrn 1.310
_exptl_crystal_description block
_exptl_crystal_F_000 872
_exptl_crystal_size_max 0.31
_exptl_crystal_size_mid 0.13
_exptl_crystal_size_min 0.05
_refine_diff_density_max 1.547
_refine_diff_density_min -0.508
_refine_diff_density_rms 0.077
_refine_ls_extinction_method none
_refine_ls_goodness_of_fit_ref 1.014
_refine_ls_hydrogen_treatment constr
_refine_ls_matrix_type full
_refine_ls_number_parameters 438
_refine_ls_number_reflns 9739
_refine_ls_number_restraints 0
_refine_ls_restrained_S_all 1.014
_refine_ls_R_factor_all 0.0767
_refine_ls_R_factor_gt 0.0460
_refine_ls_shift/su_max 0.000
_refine_ls_shift/su_mean 0.000
_refine_ls_structure_factor_coef Fsqd
_refine_ls_weighting_details 'w=1/[\s^2^(Fo^2^)+(0.0469P)^2^+1.8753P] where P=(Fo^2^+2Fc^2^)/3'
_refine_ls_weighting_scheme calc
_refine_ls_wR_factor_gt 0.1026
_refine_ls_wR_factor_ref 0.1154
_reflns_Friedel_coverage 0.000
_reflns_number_gt 6856
_reflns_number_total 9739
_reflns_threshold_expression 'I > 2\s(I)'
_cod_data_source_file ja8b10250_si_002.cif
_cod_data_source_block ct2_a
_cod_depositor_comments
;
The following automatic conversions were performed:

data item '_chemical_melting_point' value 'not determined' was
changed to '?' -- the value is undefined or not given.

Automatic conversion script
Id: cif_fix_values 6909 2019-04-08 15:41:33Z antanas 

2020-08-14
Z value and formula fixed to values more according to usual
chemical conventions.                 miguel
;
_cod_original_formula_sum 'C24 H60 Mn2 N18 Si4'
_cod_original_formula_weight 823.14
_cod_original_formula_moiety '2(C12 H30 Mn N9 Si2)'
_cod_original_formula_units_Z 2
_cod_original_cell_volume 2086.3(5)
_cod_database_code 4128405
_shelx_space_group_comment
;
The symmetry employed for this shelxl refinement is uniquely defined
by the following loop, which should always be used as a source of
symmetry information in preference to the above space-group names.
They are only intended as comments.
;
_shelx_estimated_absorpt_t_max 0.963
_shelx_estimated_absorpt_t_min 0.798
_olex2_refinement_description
;
1. Fixed Uiso
 At 1.2 times of:
  All C(H,H) groups
 At 1.5 times of:
  All C(H,H,H) groups
2.a Secondary CH2 refined with riding coordinates:
 C1(H1A,H1B), C2(H2A,H2B), C3(H3A,H3B), C4(H4A,H4B), C5(H5A,H5B), C6(H6A,H6B),
 C13(H13A,H13B), C14(H14A,H14B), C15(H15A,H15B), C16(H16A,H16B), C17(H17A,H17B),
  C18(H18A,H18B)
2.b Me refined with riding coordinates:
 C8(H8A,H8B,H8C), C9(H9A,H9B,H9C), C10(H10A,H10B,H10C), C11(H11A,H11B,H11C),
 C12(H12A,H12B,H12C), C19(H19A,H19B,H19C), C20(H20A,H20B,H20C)
2.c Idealised Me refined as rotating group:
 C7(H7A,H7B,H7C), C21(H21A,H21B,H21C), C22(H22A,H22B,H22C), C23(H23A,H23B,
 H23C), C24(H24A,H24B,H24C)
;
_shelx_shelxl_version_number 2014/7
_olex2_submission_special_instructions 'No special instructions were received'

loop_
_space_group_symop_operation_xyz
'x, y, z'
'-x, -y, -z'

loop_
_atom_site_label
_atom_site_type_symbol
_atom_site_fract_x
_atom_site_fract_y
_atom_site_fract_z
_atom_site_U_iso_or_equiv
_atom_site_adp_type
_atom_site_occupancy
_atom_site_site_symmetry_order
_atom_site_calc_flag
_atom_site_refinement_flags_posn
Mn01 Mn 0.89074(4) 0.53493(3) 0.83513(2) 0.01243(10) Uani 1 1 d .
Si00 Si 1.07725(10) 0.51290(6) 0.66826(5) 0.02315(18) Uani 1 1 d .
Si2 Si 0.81285(10) 0.64982(6) 0.66136(5) 0.02679(19) Uani 1 1 d .
N1 N 0.9260(3) 0.56576(15) 0.72017(14) 0.0184(5) Uani 1 1 d .
N2 N 0.9064(2) 0.40914(14) 0.87667(14) 0.0156(5) Uani 1 1 d .
N3 N 1.0289(3) 0.37668(15) 0.91678(15) 0.0194(5) Uani 1 1 d .
N4 N 1.1266(3) 0.44081(15) 0.91966(14) 0.0190(5) Uani 1 1 d .
N5 N 1.0796(2) 0.52294(15) 0.88146(14) 0.0168(5) Uani 1 1 d .
N6 N 0.8530(2) 0.64148(14) 0.86504(14) 0.0160(5) Uani 1 1 d .
N7 N 0.7056(3) 0.65388(15) 0.90204(15) 0.0203(5) Uani 1 1 d .
N8 N 0.6031(3) 0.58799(15) 0.90819(15) 0.0195(5) Uani 1 1 d .
N9 N 0.6711(2) 0.52347(14) 0.87778(14) 0.0157(5) Uani 1 1 d .
C1 C 1.1826(3) 0.59569(19) 0.89049(19) 0.0231(6) Uani 1 1 d .
H1A H 1.2975 0.5848 0.8740 0.028 Uiso 1 1 calc R
H1B H 1.1669 0.5957 0.9491 0.028 Uiso 1 1 calc R
C2 C 1.1405(3) 0.68658(19) 0.8369(2) 0.0254(7) Uani 1 1 d .
H2A H 1.1494 0.6847 0.7789 0.030 Uiso 1 1 calc R
H2B H 1.2189 0.7339 0.8383 0.030 Uiso 1 1 calc R
C3 C 0.9715(3) 0.71167(18) 0.86518(19) 0.0215(6) Uani 1 1 d .
H3A H 0.9639 0.7180 0.9217 0.026 Uiso 1 1 calc R
H3B H 0.9477 0.7707 0.8278 0.026 Uiso 1 1 calc R
C4 C 0.7817(3) 0.33791(18) 0.88474(19) 0.0215(6) Uani 1 1 d .
H4A H 0.8173 0.2782 0.9154 0.026 Uiso 1 1 calc R
H4B H 0.7667 0.3352 0.8291 0.026 Uiso 1 1 calc R
C5 C 0.6197(4) 0.3586(2) 0.9313(2) 0.0316(7) Uani 1 1 d .
H5A H 0.5383 0.3096 0.9375 0.038 Uiso 1 1 calc R
H5B H 0.6349 0.3595 0.9875 0.038 Uiso 1 1 calc R
C6 C 0.5587(3) 0.44682(19) 0.88754(19) 0.0221(6) Uani 1 1 d .
H6A H 0.5397 0.4450 0.8322 0.027 Uiso 1 1 calc R
H6B H 0.4539 0.4562 0.9189 0.027 Uiso 1 1 calc R
C7 C 1.2478(3) 0.4717(2) 0.7257(2) 0.0295(7) Uani 1 1 d .
H7A H 1.2929 0.5214 0.7419 0.044 Uiso 1 1 calc GR
H7B H 1.3317 0.4502 0.6901 0.044 Uiso 1 1 calc GR
H7C H 1.2083 0.4218 0.7753 0.044 Uiso 1 1 calc GR
C8 C 0.9846(4) 0.4137(3) 0.6465(2) 0.0424(9) Uani 1 1 d .
H8A H 1.0682 0.3843 0.6177 0.064 Uiso 1 1 calc R
H8B H 0.9355 0.3702 0.6987 0.064 Uiso 1 1 calc R
H8C H 0.9014 0.4345 0.6116 0.064 Uiso 1 1 calc R
C9 C 1.1822(4) 0.5942(3) 0.5697(2) 0.0433(9) Uani 1 1 d .
H9A H 1.2650 0.5628 0.5426 0.065 Uiso 1 1 calc R
H9B H 1.1033 0.6175 0.5328 0.065 Uiso 1 1 calc R
H9C H 1.2332 0.6448 0.5822 0.065 Uiso 1 1 calc R
C10 C 0.7610(5) 0.6152(3) 0.5712(2) 0.0529(11) Uani 1 1 d .
H10A H 0.6983 0.6622 0.5390 0.079 Uiso 1 1 calc R
H10B H 0.8606 0.6077 0.5360 0.079 Uiso 1 1 calc R
H10C H 0.6970 0.5578 0.5915 0.079 Uiso 1 1 calc R
C11 C 0.6121(4) 0.6697(2) 0.7149(2) 0.0341(8) Uani 1 1 d .
H11A H 0.5599 0.7172 0.6770 0.051 Uiso 1 1 calc R
H11B H 0.5445 0.6135 0.7324 0.051 Uiso 1 1 calc R
H11C H 0.6260 0.6887 0.7636 0.051 Uiso 1 1 calc R
C12 C 0.9307(5) 0.7610(2) 0.6273(3) 0.0490(10) Uani 1 1 d .
H12A H 0.8684 0.8078 0.5946 0.073 Uiso 1 1 calc R
H12B H 0.9520 0.7778 0.6760 0.073 Uiso 1 1 calc R
H12C H 1.0334 0.7555 0.5933 0.073 Uiso 1 1 calc R
Mn02 Mn 0.39926(4) 0.04130(3) 0.83190(3) 0.01446(10) Uani 1 1 d .
Si1 Si 0.31935(11) 0.01544(6) 0.66613(5) 0.0285(2) Uani 1 1 d .
Si3 Si 0.58933(11) 0.15221(6) 0.66001(6) 0.0342(2) Uani 1 1 d .
N10 N 0.4358(3) 0.06978(16) 0.71801(15) 0.0217(5) Uani 1 1 d .
N11 N 0.5866(3) 0.02837(15) 0.87970(15) 0.0201(5) Uani 1 1 d .
N12 N 0.6346(3) 0.09283(17) 0.91060(18) 0.0296(6) Uani 1 1 d .
N13 N 0.5402(3) 0.16002(18) 0.90055(19) 0.0337(7) Uani 1 1 d .
N14 N 0.4182(3) 0.14826(15) 0.86090(16) 0.0238(5) Uani 1 1 d .
N15 N 0.3564(3) -0.08348(15) 0.87386(14) 0.0178(5) Uani 1 1 d .
N16 N 0.2079(3) -0.11546(17) 0.91301(15) 0.0237(5) Uani 1 1 d .
N17 N 0.1097(3) -0.05063(17) 0.91345(15) 0.0245(5) Uani 1 1 d .
N18 N 0.1815(3) 0.03172(16) 0.87599(14) 0.0186(5) Uani 1 1 d .
C13 C 0.3003(4) 0.2195(2) 0.8584(2) 0.0329(8) Uani 1 1 d .
H13A H 0.3500 0.2781 0.8212 0.039 Uiso 1 1 calc R
H13B H 0.2700 0.2265 0.9145 0.039 Uiso 1 1 calc R
C14 C 0.1521(4) 0.1964(2) 0.8280(2) 0.0368(8) Uani 1 1 d .
H14A H 0.1815 0.1934 0.7705 0.044 Uiso 1 1 calc R
H14B H 0.0741 0.2448 0.8277 0.044 Uiso 1 1 calc R
C15 C 0.0731(3) 0.1059(2) 0.8825(2) 0.0285(7) Uani 1 1 d .
H15A H 0.0501 0.1071 0.9407 0.034 Uiso 1 1 calc R
H15B H -0.0306 0.0954 0.8648 0.034 Uiso 1 1 calc R
C16 C 0.6882(3) -0.05052(19) 0.8969(2) 0.0278(7) Uani 1 1 d .
H16A H 0.6737 -0.0806 0.9573 0.033 Uiso 1 1 calc R
H16B H 0.8033 -0.0304 0.8778 0.033 Uiso 1 1 calc R
C17 C 0.6424(4) -0.1163(2) 0.8531(3) 0.0387(9) Uani 1 1 d .
H17A H 0.6541 -0.0848 0.7931 0.046 Uiso 1 1 calc R
H17B H 0.7184 -0.1662 0.8609 0.046 Uiso 1 1 calc R
C18 C 0.4736(3) -0.15595(18) 0.8828(2) 0.0256(7) Uani 1 1 d .
H18A H 0.4499 -0.1970 0.8504 0.031 Uiso 1 1 calc R
H18B H 0.4631 -0.1921 0.9417 0.031 Uiso 1 1 calc R
C19 C 0.4293(5) -0.0838(3) 0.6463(3) 0.0537(11) Uani 1 1 d .
H19A H 0.3655 -0.1143 0.6176 0.081 Uiso 1 1 calc R
H19B H 0.5344 -0.0627 0.6119 0.081 Uiso 1 1 calc R
H19C H 0.4457 -0.1265 0.6991 0.081 Uiso 1 1 calc R
C20 C 0.2761(5) 0.0964(3) 0.5671(2) 0.0536(11) Uani 1 1 d .
H20A H 0.2115 0.0646 0.5397 0.080 Uiso 1 1 calc R
H20B H 0.2160 0.1468 0.5793 0.080 Uiso 1 1 calc R
H20C H 0.3780 0.1200 0.5307 0.080 Uiso 1 1 calc R
C21 C 0.1135(4) -0.0280(2) 0.7222(2) 0.0336(8) Uani 1 1 d .
H21A H 0.1227 -0.0769 0.7725 0.050 Uiso 1 1 calc GR
H21B H 0.0549 -0.0512 0.6864 0.050 Uiso 1 1 calc GR
H21C H 0.0547 0.0214 0.7373 0.050 Uiso 1 1 calc GR
C22 C 0.6967(5) 0.1168(4) 0.5699(3) 0.0668(14) Uani 1 1 d .
H22A H 0.7527 0.0609 0.5905 0.100 Uiso 1 1 calc GR
H22B H 0.7754 0.1649 0.5359 0.100 Uiso 1 1 calc GR
H22C H 0.6179 0.1060 0.5364 0.100 Uiso 1 1 calc GR
C23 C 0.4963(5) 0.2648(3) 0.6251(3) 0.0598(13) Uani 1 1 d .
H23A H 0.4135 0.2601 0.5916 0.090 Uiso 1 1 calc GR
H23B H 0.5801 0.3105 0.5920 0.090 Uiso 1 1 calc GR
H23C H 0.4469 0.2827 0.6736 0.090 Uiso 1 1 calc GR
C24 C 0.7569(4) 0.1678(2) 0.7158(3) 0.0457(10) Uani 1 1 d .
H24A H 0.7159 0.1950 0.7598 0.069 Uiso 1 1 calc GR
H24B H 0.8427 0.2079 0.6768 0.069 Uiso 1 1 calc GR
H24C H 0.8004 0.1088 0.7401 0.069 Uiso 1 1 calc GR

loop_
_atom_site_aniso_label
_atom_site_aniso_U_11
_atom_site_aniso_U_22
_atom_site_aniso_U_33
_atom_site_aniso_U_23
_atom_site_aniso_U_13
_atom_site_aniso_U_12
Mn01 0.00866(17) 0.01494(19) 0.0136(2) -0.00359(16) -0.00237(15) 0.00117(14)
Si00 0.0231(4) 0.0300(4) 0.0158(4) -0.0083(4) 0.0016(3) 0.0006(3)
Si2 0.0278(4) 0.0302(4) 0.0184(4) 0.0020(4) -0.0091(3) 0.0038(4)
N1 0.0172(11) 0.0231(12) 0.0148(12) -0.0050(10) -0.0028(9) -0.0003(9)
N2 0.0122(10) 0.0155(11) 0.0187(12) -0.0049(10) -0.0017(9) 0.0016(8)
N3 0.0153(11) 0.0208(12) 0.0204(13) -0.0030(10) -0.0031(9) 0.0042(9)
N4 0.0137(11) 0.0241(12) 0.0183(12) -0.0042(10) -0.0033(9) 0.0053(9)
N5 0.0124(10) 0.0193(11) 0.0208(13) -0.0087(10) -0.0039(9) 0.0029(9)
N6 0.0115(10) 0.0138(10) 0.0219(13) -0.0043(10) -0.0021(9) 0.0012(8)
N7 0.0138(11) 0.0202(11) 0.0262(13) -0.0075(11) 0.0006(10) 0.0034(9)
N8 0.0127(10) 0.0190(11) 0.0261(14) -0.0063(10) -0.0017(9) 0.0039(9)
N9 0.0093(10) 0.0151(10) 0.0216(13) -0.0036(10) -0.0025(9) 0.0012(8)
C1 0.0123(12) 0.0293(15) 0.0327(17) -0.0150(14) -0.0074(12) 0.0000(11)
C2 0.0169(13) 0.0252(15) 0.0361(18) -0.0132(14) -0.0021(12) -0.0061(11)
C3 0.0194(13) 0.0148(13) 0.0308(17) -0.0079(12) -0.0029(12) -0.0022(10)
C4 0.0211(13) 0.0169(13) 0.0291(17) -0.0099(12) -0.0054(12) 0.0000(11)
C5 0.0270(16) 0.0333(17) 0.0360(19) -0.0121(15) -0.0057(14) -0.0058(13)
C6 0.0134(12) 0.0237(14) 0.0297(17) -0.0090(13) -0.0025(11) -0.0020(11)
C7 0.0228(15) 0.0377(18) 0.0269(17) -0.0119(15) 0.0040(13) 0.0079(13)
C8 0.045(2) 0.050(2) 0.041(2) -0.0298(19) 0.0011(17) -0.0010(17)
C9 0.042(2) 0.054(2) 0.0217(18) -0.0005(17) 0.0105(15) 0.0052(18)
C10 0.060(2) 0.077(3) 0.028(2) -0.015(2) -0.0258(18) 0.016(2)
C11 0.0294(16) 0.0375(18) 0.0338(19) -0.0018(15) -0.0164(14) 0.0124(14)
C12 0.045(2) 0.0351(19) 0.048(2) 0.0177(18) -0.0072(18) -0.0009(16)
Mn02 0.01038(18) 0.0149(2) 0.0176(2) -0.00417(17) -0.00196(15) 0.00081(14)
Si1 0.0347(5) 0.0347(5) 0.0185(4) -0.0101(4) -0.0070(4) 0.0091(4)
Si3 0.0293(5) 0.0322(5) 0.0279(5) 0.0056(4) 0.0076(4) -0.0003(4)
N10 0.0205(12) 0.0230(12) 0.0173(12) -0.0011(10) 0.0015(10) 0.0051(10)
N11 0.0120(10) 0.0187(11) 0.0307(14) -0.0082(11) -0.0055(10) 0.0004(9)
N12 0.0199(12) 0.0269(13) 0.0492(18) -0.0174(13) -0.0145(12) 0.0005(10)
N13 0.0212(13) 0.0290(14) 0.060(2) -0.0233(14) -0.0160(13) 0.0014(11)
N14 0.0157(11) 0.0195(12) 0.0382(16) -0.0095(11) -0.0083(11) 0.0030(9)
N15 0.0131(10) 0.0214(11) 0.0196(12) -0.0065(10) -0.0039(9) -0.0005(9)
N16 0.0172(11) 0.0278(13) 0.0234(14) -0.0026(11) -0.0039(10) -0.0066(10)
N17 0.0150(11) 0.0337(14) 0.0245(14) -0.0089(12) -0.0009(10) -0.0061(10)
N18 0.0131(10) 0.0246(12) 0.0192(13) -0.0081(10) -0.0029(9) 0.0002(9)
C13 0.0274(16) 0.0248(16) 0.053(2) -0.0198(16) -0.0100(15) 0.0108(13)
C14 0.0272(16) 0.0384(19) 0.051(2) -0.0201(17) -0.0110(16) 0.0145(14)
C15 0.0171(14) 0.0380(18) 0.0325(18) -0.0145(15) -0.0022(13) 0.0086(12)
C16 0.0170(13) 0.0230(15) 0.043(2) -0.0049(14) -0.0128(13) 0.0040(11)
C17 0.0243(16) 0.0260(16) 0.068(3) -0.0156(17) -0.0102(16) 0.0078(13)
C18 0.0235(14) 0.0139(13) 0.0399(19) -0.0045(13) -0.0128(13) 0.0006(11)
C19 0.063(3) 0.063(3) 0.054(3) -0.042(2) -0.018(2) 0.021(2)
C20 0.061(3) 0.071(3) 0.025(2) -0.003(2) -0.0154(18) 0.008(2)
C21 0.0349(17) 0.0415(19) 0.0307(18) -0.0145(16) -0.0164(15) -0.0033(15)
C22 0.054(3) 0.096(4) 0.037(2) -0.012(3) 0.020(2) -0.004(3)
C23 0.051(2) 0.036(2) 0.065(3) 0.024(2) -0.003(2) -0.0009(18)
C24 0.0272(17) 0.0379(19) 0.059(3) -0.0010(19) 0.0071(17) -0.0116(15)

loop_
_atom_type_symbol
_atom_type_description
_atom_type_scat_dispersion_real
_atom_type_scat_dispersion_imag
_atom_type_scat_source
C C 0.0033 0.0016 'International Tables Vol C Tables 4.2.6.8 and 6.1.1.4'
H H 0.0000 0.0000 'International Tables Vol C Tables 4.2.6.8 and 6.1.1.4'
Mn Mn 0.3368 0.7283 'International Tables Vol C Tables 4.2.6.8 and 6.1.1.4'
N N 0.0061 0.0033 'International Tables Vol C Tables 4.2.6.8 and 6.1.1.4'
Si Si 0.0817 0.0704 'International Tables Vol C Tables 4.2.6.8 and 6.1.1.4'

loop_
_geom_angle_atom_site_label_1
_geom_angle_atom_site_label_2
_geom_angle_atom_site_label_3
_geom_angle
N1 Mn01 N2 108.28(10)
N1 Mn01 N5 113.80(10)
N1 Mn01 N6 107.71(10)
N1 Mn01 N9 111.69(10)
N5 Mn01 N2 76.17(9)
N5 Mn01 N6 89.46(9)
N5 Mn01 N9 134.51(10)
N6 Mn01 N2 144.01(10)
N9 Mn01 N2 90.09(9)
N9 Mn01 N6 76.66(9)
N1 Si00 C7 114.86(13)
N1 Si00 C8 109.37(14)
N1 Si00 C9 111.63(14)
C7 Si00 C8 107.82(16)
C7 Si00 C9 102.58(16)
C8 Si00 C9 110.35(18)
N1 Si2 C10 110.09(16)
N1 Si2 C11 116.15(13)
N1 Si2 C12 109.18(14)
C11 Si2 C10 102.95(17)
C11 Si2 C12 106.55(17)
C12 Si2 C10 111.8(2)
Si00 N1 Mn01 120.13(12)
Si2 N1 Mn01 120.67(13)
Si2 N1 Si00 119.18(13)
N3 N2 Mn01 119.37(16)
N3 N2 C4 112.4(2)
C4 N2 Mn01 127.23(17)
N4 N3 N2 112.3(2)
N3 N4 N5 111.7(2)
N4 N5 Mn01 120.32(17)
N4 N5 C1 111.7(2)
C1 N5 Mn01 127.60(18)
N7 N6 Mn01 119.33(17)
N7 N6 C3 111.8(2)
C3 N6 Mn01 128.24(17)
N8 N7 N6 112.1(2)
N7 N8 N9 112.4(2)
N8 N9 Mn01 119.43(16)
N8 N9 C6 113.0(2)
C6 N9 Mn01 127.43(17)
N5 C1 H1A 109.7
N5 C1 H1B 109.7
N5 C1 C2 110.0(2)
H1A C1 H1B 108.2
C2 C1 H1A 109.7
C2 C1 H1B 109.7
C1 C2 H2A 109.2
C1 C2 H2B 109.2
C1 C2 C3 112.1(2)
H2A C2 H2B 107.9
C3 C2 H2A 109.2
C3 C2 H2B 109.2
N6 C3 C2 110.2(2)
N6 C3 H3A 109.6
N6 C3 H3B 109.6
C2 C3 H3A 109.6
C2 C3 H3B 109.6
H3A C3 H3B 108.1
N2 C4 H4A 109.6
N2 C4 H4B 109.6
N2 C4 C5 110.1(2)
H4A C4 H4B 108.1
C5 C4 H4A 109.6
C5 C4 H4B 109.6
C4 C5 H5A 109.2
C4 C5 H5B 109.2
H5A C5 H5B 107.9
C6 C5 C4 112.2(3)
C6 C5 H5A 109.2
C6 C5 H5B 109.2
N9 C6 C5 112.5(2)
N9 C6 H6A 109.1
N9 C6 H6B 109.1
C5 C6 H6A 109.1
C5 C6 H6B 109.1
H6A C6 H6B 107.8
Si00 C7 H7A 109.5
Si00 C7 H7B 109.5
Si00 C7 H7C 109.5
H7A C7 H7B 109.5
H7A C7 H7C 109.5
H7B C7 H7C 109.5
Si00 C8 H8A 109.5
Si00 C8 H8B 109.5
Si00 C8 H8C 109.5
H8A C8 H8B 109.5
H8A C8 H8C 109.5
H8B C8 H8C 109.5
Si00 C9 H9A 109.5
Si00 C9 H9B 109.5
Si00 C9 H9C 109.5
H9A C9 H9B 109.5
H9A C9 H9C 109.5
H9B C9 H9C 109.5
Si2 C10 H10A 109.5
Si2 C10 H10B 109.5
Si2 C10 H10C 109.5
H10A C10 H10B 109.5
H10A C10 H10C 109.5
H10B C10 H10C 109.5
Si2 C11 H11A 109.5
Si2 C11 H11B 109.5
Si2 C11 H11C 109.5
H11A C11 H11B 109.5
H11A C11 H11C 109.5
H11B C11 H11C 109.5
Si2 C12 H12A 109.5
Si2 C12 H12B 109.5
Si2 C12 H12C 109.5
H12A C12 H12B 109.5
H12A C12 H12C 109.5
H12B C12 H12C 109.5
N10 Mn02 N11 114.15(10)
N10 Mn02 N14 108.19(11)
N10 Mn02 N15 107.72(10)
N10 Mn02 N18 113.05(10)
N11 Mn02 N14 76.31(10)
N11 Mn02 N15 89.40(10)
N15 Mn02 N14 144.09(11)
N18 Mn02 N11 132.80(11)
N18 Mn02 N14 89.10(10)
N18 Mn02 N15 76.67(10)
N10 Si1 C19 108.97(15)
N10 Si1 C20 111.14(16)
N10 Si1 C21 115.63(13)
C19 Si1 C20 111.09(19)
C21 Si1 C19 107.09(18)
C21 Si1 C20 102.75(17)
N10 Si3 C22 110.16(18)
N10 Si3 C23 108.96(15)
N10 Si3 C24 115.54(14)
C23 Si3 C22 111.7(2)
C24 Si3 C22 102.9(2)
C24 Si3 C23 107.5(2)
Si1 N10 Mn02 120.58(13)
Si1 N10 Si3 119.71(14)
Si3 N10 Mn02 119.71(14)
N12 N11 Mn02 119.94(18)
N12 N11 C16 111.5(2)
C16 N11 Mn02 128.23(18)
N13 N12 N11 112.2(2)
N12 N13 N14 112.1(2)
N13 N14 Mn02 119.45(18)
N13 N14 C13 111.8(2)
C13 N14 Mn02 127.99(19)
N16 N15 Mn02 119.57(18)
N16 N15 C18 111.8(2)
C18 N15 Mn02 127.80(17)
N17 N16 N15 111.7(2)
N16 N17 N18 112.6(2)
N17 N18 Mn02 119.43(18)
N17 N18 C15 112.6(2)
C15 N18 Mn02 127.78(18)
N14 C13 H13A 109.5
N14 C13 H13B 109.5
N14 C13 C14 110.9(3)
H13A C13 H13B 108.1
C14 C13 H13A 109.5
C14 C13 H13B 109.5
C13 C14 H14A 109.4
C13 C14 H14B 109.4
C13 C14 C15 111.3(3)
H14A C14 H14B 108.0
C15 C14 H14A 109.4
C15 C14 H14B 109.4
N18 C15 C14 109.9(2)
N18 C15 H15A 109.7
N18 C15 H15B 109.7
C14 C15 H15A 109.7
C14 C15 H15B 109.7
H15A C15 H15B 108.2
N11 C16 H16A 109.7
N11 C16 H16B 109.7
N11 C16 C17 109.7(2)
H16A C16 H16B 108.2
C17 C16 H16A 109.7
C17 C16 H16B 109.7
C16 C17 H17A 108.9
C16 C17 H17B 108.9
H17A C17 H17B 107.7
C18 C17 C16 113.6(3)
C18 C17 H17A 108.9
C18 C17 H17B 108.9
N15 C18 C17 110.6(2)
N15 C18 H18A 109.5
N15 C18 H18B 109.5
C17 C18 H18A 109.5
C17 C18 H18B 109.5
H18A C18 H18B 108.1
Si1 C19 H19A 109.5
Si1 C19 H19B 109.5
Si1 C19 H19C 109.5
H19A C19 H19B 109.5
H19A C19 H19C 109.5
H19B C19 H19C 109.5
Si1 C20 H20A 109.5
Si1 C20 H20B 109.5
Si1 C20 H20C 109.5
H20A C20 H20B 109.5
H20A C20 H20C 109.5
H20B C20 H20C 109.5
Si1 C21 H21A 109.5
Si1 C21 H21B 109.5
Si1 C21 H21C 109.5
H21A C21 H21B 109.5
H21A C21 H21C 109.5
H21B C21 H21C 109.5
Si3 C22 H22A 109.5
Si3 C22 H22B 109.5
Si3 C22 H22C 109.5
H22A C22 H22B 109.5
H22A C22 H22C 109.5
H22B C22 H22C 109.5
Si3 C23 H23A 109.5
Si3 C23 H23B 109.5
Si3 C23 H23C 109.5
H23A C23 H23B 109.5
H23A C23 H23C 109.5
H23B C23 H23C 109.5
Si3 C24 H24A 109.5
Si3 C24 H24B 109.5
Si3 C24 H24C 109.5
H24A C24 H24B 109.5
H24A C24 H24C 109.5
H24B C24 H24C 109.5

loop_
_geom_bond_atom_site_label_1
_geom_bond_atom_site_label_2
_geom_bond_distance
Mn01 N1 1.859(2)
Mn01 N2 1.874(2)
Mn01 N5 1.861(2)
Mn01 N6 1.867(2)
Mn01 N9 1.864(2)
Si00 N1 1.769(2)
Si00 C7 1.864(3)
Si00 C8 1.869(3)
Si00 C9 1.876(3)
Si2 N1 1.768(2)
Si2 C10 1.875(4)
Si2 C11 1.859(3)
Si2 C12 1.871(4)
N2 N3 1.338(3)
N2 C4 1.479(3)
N3 N4 1.300(3)
N4 N5 1.336(3)
N5 C1 1.472(3)
N6 N7 1.340(3)
N6 C3 1.470(3)
N7 N8 1.301(3)
N8 N9 1.337(3)
N9 C6 1.467(3)
C1 H1A 0.9900
C1 H1B 0.9900
C1 C2 1.511(4)
C2 H2A 0.9900
C2 H2B 0.9900
C2 C3 1.512(4)
C3 H3A 0.9900
C3 H3B 0.9900
C4 H4A 0.9900
C4 H4B 0.9900
C4 C5 1.548(4)
C5 H5A 0.9900
C5 H5B 0.9900
C5 C6 1.483(4)
C6 H6A 0.9900
C6 H6B 0.9900
C7 H7A 0.9800
C7 H7B 0.9800
C7 H7C 0.9800
C8 H8A 0.9800
C8 H8B 0.9800
C8 H8C 0.9800
C9 H9A 0.9800
C9 H9B 0.9800
C9 H9C 0.9800
C10 H10A 0.9800
C10 H10B 0.9800
C10 H10C 0.9800
C11 H11A 0.9800
C11 H11B 0.9800
C11 H11C 0.9800
C12 H12A 0.9800
C12 H12B 0.9800
C12 H12C 0.9800
Mn02 N10 1.844(2)
Mn02 N11 1.862(2)
Mn02 N14 1.864(2)
Mn02 N15 1.862(2)
Mn02 N18 1.855(2)
Si1 N10 1.769(3)
Si1 C19 1.872(4)
Si1 C20 1.876(4)
Si1 C21 1.865(3)
Si3 N10 1.773(2)
Si3 C22 1.881(4)
Si3 C23 1.875(4)
Si3 C24 1.865(4)
N11 N12 1.339(3)
N11 C16 1.469(3)
N12 N13 1.290(3)
N13 N14 1.349(3)
N14 C13 1.473(4)
N15 N16 1.342(3)
N15 C18 1.476(3)
N16 N17 1.294(3)
N17 N18 1.341(3)
N18 C15 1.478(4)
C13 H13A 0.9900
C13 H13B 0.9900
C13 C14 1.497(4)
C14 H14A 0.9900
C14 H14B 0.9900
C14 C15 1.522(5)
C15 H15A 0.9900
C15 H15B 0.9900
C16 H16A 0.9900
C16 H16B 0.9900
C16 C17 1.502(5)
C17 H17A 0.9900
C17 H17B 0.9900
C17 C18 1.497(4)
C18 H18A 0.9900
C18 H18B 0.9900
C19 H19A 0.9800
C19 H19B 0.9800
C19 H19C 0.9800
C20 H20A 0.9800
C20 H20B 0.9800
C20 H20C 0.9800
C21 H21A 0.9800
C21 H21B 0.9800
C21 H21C 0.9800
C22 H22A 0.9800
C22 H22B 0.9800
C22 H22C 0.9800
C23 H23A 0.9800
C23 H23B 0.9800
C23 H23C 0.9800
C24 H24A 0.9800
C24 H24B 0.9800
C24 H24C 0.9800

loop_
_geom_torsion_atom_site_label_1
_geom_torsion_atom_site_label_2
_geom_torsion_atom_site_label_3
_geom_torsion_atom_site_label_4
_geom_torsion
Mn01 N2 N3 N4 -1.5(3)
Mn01 N2 C4 C5 -51.8(3)
Mn01 N5 C1 C2 -14.8(3)
Mn01 N6 N7 N8 -3.4(3)
Mn01 N6 C3 C2 -0.4(4)
Mn01 N9 C6 C5 51.0(3)
N1 Mn01 N2 N3 112.74(19)
N1 Mn01 N2 C4 -79.6(2)
N1 Mn01 N5 N4 -106.1(2)
N1 Mn01 N5 C1 81.3(2)
N1 Mn01 N6 N7 111.9(2)
N1 Mn01 N6 C3 -78.3(2)
N1 Mn01 N9 N8 -106.2(2)
N1 Mn01 N9 C6 77.9(2)
N2 Mn01 N1 Si00 -40.15(15)
N2 Mn01 N1 Si2 141.36(13)
N2 Mn01 N5 N4 -1.99(19)
N2 Mn01 N5 C1 -174.5(2)
N2 Mn01 N6 N7 -68.1(3)
N2 Mn01 N6 C3 101.7(3)
N2 Mn01 N9 N8 144.0(2)
N2 Mn01 N9 C6 -31.8(2)
N2 N3 N4 N5 -0.2(3)
N2 C4 C5 C6 60.3(3)
N3 N2 C4 C5 116.6(3)
N3 N4 N5 Mn01 1.8(3)
N3 N4 N5 C1 175.4(2)
N4 N5 C1 C2 172.2(2)
N5 Mn01 N1 Si00 42.41(17)
N5 Mn01 N1 Si2 -136.08(13)
N5 Mn01 N2 N3 1.86(19)
N5 Mn01 N2 C4 169.5(2)
N5 Mn01 N6 N7 -133.3(2)
N5 Mn01 N6 C3 36.5(2)
N5 Mn01 N9 N8 73.5(2)
N5 Mn01 N9 C6 -102.3(2)
N5 C1 C2 C3 65.6(3)
N6 Mn01 N1 Si00 139.88(13)
N6 Mn01 N1 Si2 -38.61(16)
N6 Mn01 N2 N3 -67.3(2)
N6 Mn01 N2 C4 100.3(3)
N6 Mn01 N5 N4 144.7(2)
N6 Mn01 N5 C1 -27.8(2)
N6 Mn01 N9 N8 -2.21(19)
N6 Mn01 N9 C6 -178.1(2)
N6 N7 N8 N9 1.4(3)
N7 N6 C3 C2 170.1(2)
N7 N8 N9 Mn01 1.1(3)
N7 N8 N9 C6 177.5(2)
N8 N9 C6 C5 -125.1(3)
N9 Mn01 N1 Si00 -137.80(13)
N9 Mn01 N1 Si2 43.71(16)
N9 Mn01 N2 N3 -134.3(2)
N9 Mn01 N2 C4 33.3(2)
N9 Mn01 N5 N4 74.1(2)
N9 Mn01 N5 C1 -98.4(2)
N9 Mn01 N6 N7 3.03(19)
N9 Mn01 N6 C3 172.8(3)
C1 C2 C3 N6 -57.8(3)
C3 N6 N7 N8 -174.7(2)
C4 N2 N3 N4 -170.9(2)
C4 C5 C6 N9 -60.3(3)
C7 Si00 N1 Mn01 -26.89(19)
C7 Si00 N1 Si2 151.62(15)
C8 Si00 N1 Mn01 94.47(18)
C8 Si00 N1 Si2 -87.02(19)
C9 Si00 N1 Mn01 -143.12(17)
C9 Si00 N1 Si2 35.4(2)
C10 Si2 N1 Mn01 -140.75(18)
C10 Si2 N1 Si00 40.7(2)
C11 Si2 N1 Mn01 -24.3(2)
C11 Si2 N1 Si00 157.19(16)
C12 Si2 N1 Mn01 96.13(19)
C12 Si2 N1 Si00 -82.4(2)
Mn02 N11 N12 N13 -1.6(4)
Mn02 N11 C16 C17 12.7(4)
Mn02 N14 C13 C14 0.0(4)
Mn02 N15 N16 N17 2.1(3)
Mn02 N15 C18 C17 0.3(4)
Mn02 N18 C15 C14 14.3(4)
N10 Mn02 N11 N12 106.2(2)
N10 Mn02 N11 C16 -80.5(3)
N10 Mn02 N14 N13 -113.7(2)
N10 Mn02 N14 C13 77.1(3)
N10 Mn02 N15 N16 -112.1(2)
N10 Mn02 N15 C18 79.3(3)
N10 Mn02 N18 N17 105.0(2)
N10 Mn02 N18 C15 -81.0(3)
N11 Mn02 N10 Si1 136.69(13)
N11 Mn02 N10 Si3 -43.19(17)
N11 Mn02 N14 N13 -2.5(2)
N11 Mn02 N14 C13 -171.7(3)
N11 Mn02 N15 N16 132.7(2)
N11 Mn02 N15 C18 -36.0(2)
N11 Mn02 N18 N17 -75.2(2)
N11 Mn02 N18 C15 98.7(3)
N11 N12 N13 N14 -0.5(4)
N11 C16 C17 C18 -63.8(4)
N12 N11 C16 C17 -173.6(3)
N12 N13 N14 Mn02 2.4(4)
N12 N13 N14 C13 173.2(3)
N13 N14 C13 C14 -169.8(3)
N14 Mn02 N10 Si1 -140.54(13)
N14 Mn02 N10 Si3 39.59(16)
N14 Mn02 N11 N12 2.2(2)
N14 Mn02 N11 C16 175.4(3)
N14 Mn02 N15 N16 67.4(3)
N14 Mn02 N15 C18 -101.2(3)
N14 Mn02 N18 N17 -145.5(2)
N14 Mn02 N18 C15 28.4(2)
N14 C13 C14 C15 58.1(4)
N15 Mn02 N10 Si1 39.16(16)
N15 Mn02 N10 Si3 -140.72(13)
N15 Mn02 N11 N12 -144.6(2)
N15 Mn02 N11 C16 28.7(3)
N15 Mn02 N14 N13 66.8(3)
N15 Mn02 N14 C13 -102.4(3)
N15 Mn02 N18 N17 1.21(19)
N15 Mn02 N18 C15 175.2(3)
N15 N16 N17 N18 -0.9(3)
N16 N15 C18 C17 -169.1(3)
N16 N17 N18 Mn02 -0.5(3)
N16 N17 N18 C15 -175.3(2)
N17 N18 C15 C14 -171.3(2)
N18 Mn02 N10 Si1 -43.54(17)
N18 Mn02 N10 Si3 136.58(13)
N18 Mn02 N11 N12 -73.5(3)
N18 Mn02 N11 C16 99.8(3)
N18 Mn02 N14 N13 132.2(2)
N18 Mn02 N14 C13 -37.0(3)
N18 Mn02 N15 N16 -1.8(2)
N18 Mn02 N15 C18 -170.5(3)
C13 C14 C15 N18 -65.4(3)
C16 N11 N12 N13 -175.9(3)
C16 C17 C18 N15 57.4(4)
C18 N15 N16 N17 172.4(2)
C19 Si1 N10 Mn02 -94.6(2)
C19 Si1 N10 Si3 85.3(2)
C20 Si1 N10 Mn02 142.70(18)
C20 Si1 N10 Si3 -37.4(2)
C21 Si1 N10 Mn02 26.1(2)
C21 Si1 N10 Si3 -154.04(16)
C22 Si3 N10 Mn02 141.46(19)
C22 Si3 N10 Si1 -38.4(2)
C23 Si3 N10 Mn02 -95.7(2)
C23 Si3 N10 Si1 84.4(2)
C24 Si3 N10 Mn02 25.4(2)
C24 Si3 N10 Si1 -154.52(17)
